data_7107637
loop_
_publ_author_name
'Thomas Hasell'
'Marc Schmidtmann'
'Martin Smith'
'Corinne Stone'
'Andrew Cooper'

_publ_section_title
;
 Reversible water uptake by an imine-based porous organic cage
;
_journal_name_full 'Chem. Commun.'
_journal_page_first 4689
_journal_paper_doi 10.1039/c2cc31212c
_journal_volume 48
_journal_year 2012
_chemical_absolute_configuration syn
_chemical_formula_sum 'C72 H108 N12 O12'
_chemical_formula_weight 1333.70
_chemical_name_systematic
;
?
;
_space_group_IT_number 210
_symmetry_cell_setting cubic
_symmetry_space_group_name_Hall 'F 4d 2 3'
_symmetry_space_group_name_H-M 'F 41 3 2'
_atom_sites_solution_hydrogens difmap
_atom_sites_solution_primary direct
_atom_sites_solution_secondary difmap
_audit_creation_method SHELXL-97
_cell_angle_alpha 90.00
_cell_angle_beta 90.00
_cell_angle_gamma 90.00
_cell_formula_units_Z 8
_cell_length_a 25.1381(7)
_cell_length_b 25.1381(7)
_cell_length_c 25.1381(7)
_cell_measurement_reflns_used 9814
_cell_measurement_temperature 295(2)
_cell_measurement_theta_max 19.98
_cell_measurement_theta_min 2.29
_cell_volume 15885.4(8)
_computing_cell_refinement 'Bruker AXS SAINT V7.68A'
_computing_data_collection 'CrystalClear-SM Expert 2.1 (Rigaku, 2011)'
_computing_data_reduction 'Bruker AXS SAINT V7.68A'
_computing_structure_refinement 'SHELXL (Sheldrick, 2008)'
_computing_structure_solution 'SHELXD (Sheldrick, 2008)'
_diffrn_ambient_temperature 295(2)
_diffrn_detector_area_resol_mean 28.5714
_diffrn_measured_fraction_theta_full 0.998
_diffrn_measured_fraction_theta_max 0.998
_diffrn_measurement_device_type 'Rigaku Saturn724+ (2x2 bin mode)'
_diffrn_measurement_method 'profile data from \w-scans'
_diffrn_radiation_monochromator confocal
_diffrn_radiation_source 'Rotating Anode'
_diffrn_radiation_type 'Mo K\a'
_diffrn_radiation_wavelength 0.71073
_diffrn_reflns_av_R_equivalents 0.0557
_diffrn_reflns_av_sigmaI/netI 0.0233
_diffrn_reflns_limit_h_max 27
_diffrn_reflns_limit_h_min -27
_diffrn_reflns_limit_k_max 27
_diffrn_reflns_limit_k_min -27
_diffrn_reflns_limit_l_max 27
_diffrn_reflns_limit_l_min -27
_diffrn_reflns_number 73441
_diffrn_reflns_theta_full 23.25
_diffrn_reflns_theta_max 23.25
_diffrn_reflns_theta_min 2.29
_exptl_absorpt_coefficient_mu 0.077
_exptl_absorpt_correction_T_max 1.0000
_exptl_absorpt_correction_T_min 0.7291
_exptl_absorpt_correction_type multi-scan
_exptl_absorpt_process_details 'SADABS 2008/1 (Sheldrick, 2008)'
_exptl_crystal_colour colourless
_exptl_crystal_density_diffrn 1.115
_exptl_crystal_density_method 'not measured'
_exptl_crystal_description block
_exptl_crystal_F_000 5760
_exptl_crystal_size_max 0.22
_exptl_crystal_size_mid 0.20
_exptl_crystal_size_min 0.18
_refine_diff_density_max 0.209
_refine_diff_density_min -0.206
_refine_diff_density_rms 0.037
_refine_ls_abs_structure_details 'Flack H D (1983), Acta Cryst. A39, 876-881'
_refine_ls_abs_structure_Flack 0(10)
_refine_ls_extinction_method none
_refine_ls_goodness_of_fit_ref 1.278
_refine_ls_hydrogen_treatment constr
_refine_ls_matrix_type full
_refine_ls_number_parameters 75
_refine_ls_number_reflns 975
_refine_ls_number_restraints 0
_refine_ls_restrained_S_all 1.278
_refine_ls_R_factor_all 0.0902
_refine_ls_R_factor_gt 0.0881
_refine_ls_shift/su_max 0.000
_refine_ls_shift/su_mean 0.000
_refine_ls_structure_factor_coef Fsqd
_refine_ls_weighting_details 'calc w=1/[\s^2^(Fo^2^)+(0.1000P)^2^+18.0000P] where P=(Fo^2^+2Fc^2^)/3'
_refine_ls_weighting_scheme calc
_refine_ls_wR_factor_gt 0.2553
_refine_ls_wR_factor_ref 0.2570
_reflns_number_gt 914
_reflns_number_total 975
_reflns_threshold_expression >2sigma(I)
_cod_data_source_file c2cc31212c.txt
_cod_data_source_block H2O_CC3
_cod_original_sg_symbol_H-M F4(1)32
_cod_database_code 7107637

loop_
_symmetry_equiv_pos_as_xyz
'x, y, z'
'-x, -y+1/2, z+1/2'
'-x+1/2, y+1/2, -z'
'x+1/2, -y, -z+1/2'
'z, x, y'
'z+1/2, -x, -y+1/2'
'-z, -x+1/2, y+1/2'
'-z+1/2, x+1/2, -y'
'y, z, x'
'-y+1/2, z+1/2, -x'
'y+1/2, -z, -x+1/2'
'-y, -z+1/2, x+1/2'
'y+3/4, x+1/4, -z+3/4'
'-y+1/4, -x+1/4, -z+1/4'
'y+1/4, -x+3/4, z+3/4'
'-y+3/4, x+3/4, z+1/4'
'x+3/4, z+1/4, -y+3/4'
'-x+3/4, z+3/4, y+1/4'
'-x+1/4, -z+1/4, -y+1/4'
'x+1/4, -z+3/4, y+3/4'
'z+3/4, y+1/4, -x+3/4'
'z+1/4, -y+3/4, x+3/4'
'-z+3/4, y+3/4, x+1/4'
'-z+1/4, -y+1/4, -x+1/4'
'x, y+1/2, z+1/2'
'-x, -y+1, z+1'
'-x+1/2, y+1, -z+1/2'
'x+1/2, -y+1/2, -z+1'
'z, x+1/2, y+1/2'
'z+1/2, -x+1/2, -y+1'
'-z, -x+1, y+1'
'-z+1/2, x+1, -y+1/2'
'y, z+1/2, x+1/2'
'-y+1/2, z+1, -x+1/2'
'y+1/2, -z+1/2, -x+1'
'-y, -z+1, x+1'
'y+3/4, x+3/4, -z+5/4'
'-y+1/4, -x+3/4, -z+3/4'
'y+1/4, -x+5/4, z+5/4'
'-y+3/4, x+5/4, z+3/4'
'x+3/4, z+3/4, -y+5/4'
'-x+3/4, z+5/4, y+3/4'
'-x+1/4, -z+3/4, -y+3/4'
'x+1/4, -z+5/4, y+5/4'
'z+3/4, y+3/4, -x+5/4'
'z+1/4, -y+5/4, x+5/4'
'-z+3/4, y+5/4, x+3/4'
'-z+1/4, -y+3/4, -x+3/4'
'x+1/2, y, z+1/2'
'-x+1/2, -y+1/2, z+1'
'-x+1, y+1/2, -z+1/2'
'x+1, -y, -z+1'
'z+1/2, x, y+1/2'
'z+1, -x, -y+1'
'-z+1/2, -x+1/2, y+1'
'-z+1, x+1/2, -y+1/2'
'y+1/2, z, x+1/2'
'-y+1, z+1/2, -x+1/2'
'y+1, -z, -x+1'
'-y+1/2, -z+1/2, x+1'
'y+5/4, x+1/4, -z+5/4'
'-y+3/4, -x+1/4, -z+3/4'
'y+3/4, -x+3/4, z+5/4'
'-y+5/4, x+3/4, z+3/4'
'x+5/4, z+1/4, -y+5/4'
'-x+5/4, z+3/4, y+3/4'
'-x+3/4, -z+1/4, -y+3/4'
'x+3/4, -z+3/4, y+5/4'
'z+5/4, y+1/4, -x+5/4'
'z+3/4, -y+3/4, x+5/4'
'-z+5/4, y+3/4, x+3/4'
'-z+3/4, -y+1/4, -x+3/4'
'x+1/2, y+1/2, z'
'-x+1/2, -y+1, z+1/2'
'-x+1, y+1, -z'
'x+1, -y+1/2, -z+1/2'
'z+1/2, x+1/2, y'
'z+1, -x+1/2, -y+1/2'
'-z+1/2, -x+1, y+1/2'
'-z+1, x+1, -y'
'y+1/2, z+1/2, x'
'-y+1, z+1, -x'
'y+1, -z+1/2, -x+1/2'
'-y+1/2, -z+1, x+1/2'
'y+5/4, x+3/4, -z+3/4'
'-y+3/4, -x+3/4, -z+1/4'
'y+3/4, -x+5/4, z+3/4'
'-y+5/4, x+5/4, z+1/4'
'x+5/4, z+3/4, -y+3/4'
'-x+5/4, z+5/4, y+1/4'
'-x+3/4, -z+3/4, -y+1/4'
'x+3/4, -z+5/4, y+3/4'
'z+5/4, y+3/4, -x+3/4'
'z+3/4, -y+5/4, x+3/4'
'-z+5/4, y+5/4, x+1/4'
'-z+3/4, -y+3/4, -x+1/4'

loop_
_atom_site_label
_atom_site_type_symbol
_atom_site_fract_x
_atom_site_fract_y
_atom_site_fract_z
_atom_site_U_iso_or_equiv
_atom_site_adp_type
_atom_site_occupancy
_atom_site_symmetry_multiplicity
_atom_site_calc_flag
_atom_site_refinement_flags
N1 N 0.29549(16) 0.21503(19) 0.02911(16) 0.1134(13) Uani 1 1 d .
C1 C 0.3053(2) 0.1210(2) 0.1379(2) 0.1167(16) Uani 1 1 d .
H1 H 0.2762 0.1002 0.1285 0.140 Uiso 1 1 calc R
C2 C 0.3179(2) 0.1653(2) 0.10696(19) 0.1112(15) Uani 1 1 d .
C3 C 0.2843(2) 0.1779(2) 0.0610(2) 0.1227(18) Uani 1 1 d .
H3 H 0.2538 0.1578 0.0551 0.147 Uiso 1 1 calc R
C4 C 0.26155(19) 0.2221(2) -0.01731(17) 0.1129(15) Uani 1 1 d .
H4 H 0.2322 0.1965 -0.0153 0.135 Uiso 1 1 calc R
C5 C 0.2924(3) 0.2119(4) -0.0673(2) 0.171(3) Uani 1 1 d .
H5A H 0.3037 0.1750 -0.0678 0.206 Uiso 1 1 calc R
H5B H 0.3240 0.2339 -0.0674 0.206 Uiso 1 1 calc R
C6 C 0.2604(5) 0.2232(3) -0.1170(2) 0.208(5) Uani 1 1 d .
H6A H 0.2828 0.2182 -0.1480 0.249 Uiso 1 1 calc R
H6B H 0.2311 0.1982 -0.1193 0.249 Uiso 1 1 calc R
O1 O 0.3750 0.2982(4) 0.0482(4) 0.306(6) Uani 1 2 d S
O2 O 0.3551(7) 0.3551(7) 0.1449(7) 0.39(2) Uani 0.50 3 d SP
O3 O 0.2982(9) 0.2982(9) 0.2018(9) 0.64(3) Uani 1 3 d S

loop_
_atom_site_aniso_label
_atom_site_aniso_U_11
_atom_site_aniso_U_22
_atom_site_aniso_U_33
_atom_site_aniso_U_23
_atom_site_aniso_U_13
_atom_site_aniso_U_12
N1 0.108(3) 0.132(3) 0.101(3) -0.010(2) 0.003(2) -0.009(2)
C1 0.122(4) 0.110(3) 0.118(4) 0.002(3) -0.003(3) -0.005(3)
C2 0.122(4) 0.109(3) 0.102(3) -0.007(3) 0.000(3) 0.001(3)
C3 0.145(4) 0.113(4) 0.111(4) -0.002(3) -0.012(3) -0.017(3)
C4 0.122(4) 0.130(4) 0.087(3) -0.008(2) 0.003(2) -0.021(3)
C5 0.176(6) 0.235(8) 0.104(4) -0.040(5) 0.033(4) -0.023(5)
C6 0.241(10) 0.293(14) 0.089(3) -0.050(5) 0.028(5) -0.058(11)
O1 0.321(14) 0.299(8) 0.299(8) 0.085(10) 0.045(7) -0.045(7)
O2 0.39(2) 0.39(2) 0.39(2) 0.085(17) 0.085(17) -0.085(17)
O3 0.64(3) 0.64(3) 0.64(3) -0.19(3) -0.19(3) 0.19(3)

loop_
_atom_type_symbol
_atom_type_description
_atom_type_scat_dispersion_real
_atom_type_scat_dispersion_imag
_atom_type_scat_source
C C 0.0033 0.0016 'International Tables Vol C Tables 4.2.6.8 and 6.1.1.4'
H H 0.0000 0.0000 'International Tables Vol C Tables 4.2.6.8 and 6.1.1.4'
N N 0.0061 0.0033 'International Tables Vol C Tables 4.2.6.8 and 6.1.1.4'
O O 0.0106 0.0060 'International Tables Vol C Tables 4.2.6.8 and 6.1.1.4'

loop_
_geom_angle_atom_site_label_1
_geom_angle_atom_site_label_2
_geom_angle_atom_site_label_3
_geom_angle
_geom_angle_site_symmetry_1
_geom_angle_site_symmetry_3
C3 N1 C4 118.0(4) . .
C2 C1 C2 122.1(6) 34_545 .
C2 C1 H1 118.9 34_545 .
C2 C1 H1 118.9 . .
C1 C2 C1 117.8(6) 55_554 .
C1 C2 C3 123.3(5) 55_554 .
C1 C2 C3 118.8(5) . .
N1 C3 C2 122.2(5) . .
N1 C3 H3 118.9 . .
C2 C3 H3 118.9 . .
N1 C4 C5 110.3(5) . .
N1 C4 C4 109.7(3) . 50_554
C5 C4 C4 111.0(4) . 50_554
N1 C4 H4 108.6 . .
C5 C4 H4 108.6 . .
C4 C4 H4 108.6 50_554 .
C4 C5 C6 112.6(6) . .
C4 C5 H5A 109.1 . .
C6 C5 H5A 109.1 . .
C4 C5 H5B 109.1 . .
C6 C5 H5B 109.1 . .
H5A C5 H5B 107.8 . .
C6 C6 C5 111.6(7) 50_554 .
C6 C6 H6A 109.3 50_554 .
C5 C6 H6A 109.3 . .
C6 C6 H6B 109.3 50_554 .
C5 C6 H6B 109.3 . .
H6A C6 H6B 108.0 . .

loop_
_geom_bond_atom_site_label_1
_geom_bond_atom_site_label_2
_geom_bond_distance
_geom_bond_site_symmetry_2
N1 C3 1.262(6) .
N1 C4 1.457(6) .
C1 C2 1.379(6) 34_545
C1 C2 1.396(6) .
C1 H1 0.9300 .
C2 C1 1.379(6) 55_554
C2 C3 1.465(7) .
C3 H3 0.9300 .
C4 C5 1.499(6) .
C4 C4 1.516(10) 50_554
C4 H4 0.9800 .
C5 C6 1.513(11) .
C5 H5A 0.9700 .
C5 H5B 0.9700 .
C6 C6 1.444(17) 50_554
C6 H6A 0.9700 .
C6 H6B 0.9700 .
O2 O2 1.74(6) 86
